data_4034877
loop_
_publ_author_name
'Gao, Yuzhen'
'Zhang, Pengbo'
'Li, Gang'
'Zhao, Yufen'

_publ_section_title
;
 Cascade Annulation of 2-Alkynylthioanisoles with Unsaturated
 \a-Bromocarbonyls Leading to Thio-Benzobicyclic Skeletons.
;
_journal_issue 22
_journal_name_full 'The Journal of organic chemistry'
_journal_page_first 13726
_journal_page_last 13733
_journal_paper_doi 10.1021/acs.joc.8b02001
_journal_volume 83
_journal_year 2018
_chemical_formula_sum 'C16 H16 O4 S'
_chemical_formula_weight 304.35
_space_group_IT_number 61
_space_group_name_Hall '-P 2ac 2ab'
_space_group_name_H-M_alt 'P b c a'
_symmetry_cell_setting orthorhombic
_symmetry_space_group_name_H-M 'P b c a'
_atom_sites_solution_hydrogens geom
_atom_sites_solution_primary direct
_atom_sites_solution_secondary difmap
_audit_creation_method SHELXL-97
_cell_angle_alpha 90.00
_cell_angle_beta 90.00
_cell_angle_gamma 90.00
_cell_formula_units_Z 8
_cell_length_a 13.866(2)
_cell_length_b 9.4032(15)
_cell_length_c 22.169(4)
_cell_measurement_reflns_used 6819
_cell_measurement_temperature 153(2)
_cell_measurement_theta_max 1
_cell_measurement_theta_min 0.875896
_cell_volume 2890.5(8)
_computing_structure_refinement 'SHELXL-97 (Sheldrick, 1997)'
_computing_structure_solution 'SHELXS-97 (Sheldrick, 1990)'
_diffrn_ambient_temperature 153(2)
_diffrn_measured_fraction_theta_full 1.000
_diffrn_measured_fraction_theta_max 1.000
_diffrn_measurement_device_type 'CCD area detector'
_diffrn_measurement_method 'phi and omega scans'
_diffrn_radiation_monochromator graphite
_diffrn_radiation_source 'fine-focus sealed tube'
_diffrn_radiation_type MoK\a
_diffrn_radiation_wavelength 0.71073
_diffrn_reflns_av_R_equivalents 0.2365
_diffrn_reflns_av_sigmaI/netI 0.0931
_diffrn_reflns_limit_h_max 17
_diffrn_reflns_limit_h_min -17
_diffrn_reflns_limit_k_max 11
_diffrn_reflns_limit_k_min -11
_diffrn_reflns_limit_l_max 27
_diffrn_reflns_limit_l_min -27
_diffrn_reflns_number 21188
_diffrn_reflns_theta_full 26.00
_diffrn_reflns_theta_max 26.00
_diffrn_reflns_theta_min 1.84
_exptl_absorpt_coefficient_mu 0.237
_exptl_absorpt_correction_type none
_exptl_crystal_colour Colreless
_exptl_crystal_density_diffrn 1.399
_exptl_crystal_density_method 'not measured'
_exptl_crystal_description block
_exptl_crystal_F_000 1280
_exptl_crystal_size_max 0.2
_exptl_crystal_size_mid 0.2
_exptl_crystal_size_min 0.1
_refine_diff_density_max 0.912
_refine_diff_density_min -0.344
_refine_diff_density_rms 0.071
_refine_ls_extinction_method none
_refine_ls_goodness_of_fit_ref 0.764
_refine_ls_hydrogen_treatment mixed
_refine_ls_matrix_type full
_refine_ls_number_parameters 190
_refine_ls_number_reflns 2846
_refine_ls_number_restraints 0
_refine_ls_restrained_S_all 0.764
_refine_ls_R_factor_all 0.0667
_refine_ls_R_factor_gt 0.0609
_refine_ls_shift/su_max 0.001
_refine_ls_shift/su_mean 0.000
_refine_ls_structure_factor_coef Fsqd
_refine_ls_weighting_details 'calc w=1/[\s^2^(Fo^2^)+(0.1724P)^2^+2.9015P] where P=(Fo^2^+2Fc^2^)/3'
_refine_ls_weighting_scheme calc
_refine_ls_wR_factor_gt 0.1888
_refine_ls_wR_factor_ref 0.1982
_reflns_number_gt 2474
_reflns_number_total 2846
_reflns_threshold_expression >2sigma(I)
_cod_data_source_file jo8b02001_si_001.cif
_cod_data_source_block gyz
_cod_depositor_comments
;
The following automatic conversions were performed:

data item '_symmetry_cell_setting' value 'Orthorhombic' was changed
to 'orthorhombic' in accordance with the
/home/data/users/saulius/crontab/automatic-downloads/current/ACS/lib/dictionaries/cif_core.dic
dictionary named 'cif_core.dic' version 2.4.2 last updated on
2011-04-26.

Automatic conversion script
Id: cif_fix_values 6909 2019-04-08 15:41:33Z antanas 
;
_cod_original_sg_symbol_H-M Pbca
_cod_database_code 4034877

loop_
_symmetry_equiv_pos_as_xyz
'x, y, z'
'-x+1/2, -y, z+1/2'
'-x, y+1/2, -z+1/2'
'x+1/2, -y+1/2, -z'
'-x, -y, -z'
'x-1/2, y, -z-1/2'
'x, -y-1/2, z-1/2'
'-x-1/2, y-1/2, z'

loop_
_atom_site_label
_atom_site_type_symbol
_atom_site_fract_x
_atom_site_fract_y
_atom_site_fract_z
_atom_site_U_iso_or_equiv
_atom_site_adp_type
_atom_site_occupancy
_atom_site_symmetry_multiplicity
_atom_site_calc_flag
_atom_site_refinement_flags
S1 S 0.74449(5) 0.07190(8) 0.73976(3) 0.0489(3) Uani 1 1 d .
O4 O 0.87185(13) -0.07069(18) 1.03188(8) 0.0414(5) Uani 1 1 d .
C7 C 0.86163(14) 0.0381(2) 0.86110(10) 0.0281(5) Uani 1 1 d .
O2 O 0.91807(12) 0.23810(17) 1.03775(8) 0.0410(4) Uani 1 1 d .
C1 C 0.85368(17) -0.0181(3) 0.75127(11) 0.0361(5) Uani 1 1 d .
C6 C 0.90184(15) -0.0270(2) 0.80657(10) 0.0296(5) Uani 1 1 d .
C12 C 0.89405(15) 0.0257(2) 0.91687(10) 0.0294(5) Uani 1 1 d .
H12A H 0.9473 -0.0289 0.9275 0.035 Uiso 1 1 calc R
C5 C 0.98980(16) -0.0996(2) 0.80848(11) 0.0345(5) Uani 1 1 d .
H5A H 1.0224 -0.1067 0.8450 0.041 Uiso 1 1 calc R
C15 C 0.80575(16) 0.0249(2) 1.01688(10) 0.0330(5) Uani 1 1 d .
C11 C 0.83503(15) 0.1099(2) 0.96139(9) 0.0298(5) Uani 1 1 d .
C13 C 0.89221(16) 0.2412(2) 0.98031(10) 0.0325(5) Uani 1 1 d .
C10 C 0.74670(16) 0.1541(3) 0.92318(11) 0.0358(5) Uani 1 1 d .
H10A H 0.6924 0.0920 0.9314 0.043 Uiso 1 1 calc R
H10B H 0.7281 0.2512 0.9323 0.043 Uiso 1 1 calc R
C8 C 0.77757(18) 0.1409(3) 0.85756(12) 0.0421(6) Uani 1 1 d .
H8A H 0.8019 0.2334 0.8440 0.051 Uiso 1 1 calc R
C4 C 1.0297(2) -0.1608(3) 0.75779(12) 0.0450(6) Uani 1 1 d .
H4A H 1.0885 -0.2079 0.7601 0.054 Uiso 1 1 calc R
C9 C 0.7016(2) 0.0932(3) 0.81504(13) 0.0503(7) Uani 1 1 d .
H9A H 0.6495 0.1621 0.8151 0.060 Uiso 1 1 calc R
H9B H 0.6755 0.0032 0.8290 0.060 Uiso 1 1 calc R
C3 C 0.9809(2) -0.1513(3) 0.70354(13) 0.0512(7) Uani 1 1 d .
H3A H 1.0071 -0.1928 0.6691 0.061 Uiso 1 1 calc R
C2 C 0.8949(2) -0.0818(3) 0.70006(12) 0.0479(7) Uani 1 1 d .
H2A H 0.8630 -0.0764 0.6632 0.057 Uiso 1 1 calc R
O3 O 0.73186(14) 0.0415(2) 1.04338(9) 0.0517(5) Uani 1 1 d .
O1 O 0.91172(17) 0.33565(19) 0.94636(9) 0.0552(6) Uani 1 1 d .
C16 C 0.8533(2) -0.1516(3) 1.08599(12) 0.0528(7) Uani 1 1 d .
H16A H 0.9051 -0.2174 1.0926 0.079 Uiso 1 1 calc R
H16B H 0.7939 -0.2030 1.0816 0.079 Uiso 1 1 calc R
H16C H 0.8485 -0.0881 1.1198 0.079 Uiso 1 1 calc R
C14 C 0.9742(2) 0.3589(3) 1.05822(14) 0.0534(7) Uani 1 1 d .
H14A H 0.9894 0.3475 1.1002 0.080 Uiso 1 1 calc R
H14B H 0.9375 0.4446 1.0527 0.080 Uiso 1 1 calc R
H14C H 1.0328 0.3647 1.0353 0.080 Uiso 1 1 calc R

loop_
_atom_site_aniso_label
_atom_site_aniso_U_11
_atom_site_aniso_U_22
_atom_site_aniso_U_33
_atom_site_aniso_U_23
_atom_site_aniso_U_13
_atom_site_aniso_U_12
S1 0.0410(4) 0.0648(5) 0.0409(4) -0.0033(3) -0.0128(3) 0.0074(3)
O4 0.0494(11) 0.0400(9) 0.0349(9) 0.0090(7) 0.0079(7) 0.0033(7)
C7 0.0248(10) 0.0246(9) 0.0349(11) -0.0022(8) -0.0001(8) -0.0009(8)
O2 0.0437(10) 0.0336(8) 0.0458(9) 0.0031(7) -0.0121(7) -0.0096(7)
C1 0.0346(12) 0.0370(11) 0.0367(11) -0.0051(9) -0.0018(9) -0.0057(9)
C6 0.0286(10) 0.0255(10) 0.0347(11) -0.0028(8) 0.0022(8) -0.0044(8)
C12 0.0258(10) 0.0303(10) 0.0322(10) 0.0003(8) 0.0020(8) 0.0046(8)
C5 0.0296(11) 0.0340(11) 0.0398(11) -0.0056(9) 0.0033(9) -0.0011(9)
C15 0.0352(12) 0.0309(11) 0.0328(10) -0.0052(8) 0.0036(9) -0.0077(9)
C11 0.0278(10) 0.0295(10) 0.0321(10) 0.0002(8) 0.0045(8) 0.0009(8)
C13 0.0313(11) 0.0298(11) 0.0363(11) -0.0008(9) 0.0062(8) 0.0010(8)
C10 0.0271(11) 0.0393(12) 0.0411(12) -0.0042(10) 0.0022(9) 0.0077(8)
C8 0.0361(13) 0.0463(14) 0.0439(13) -0.0042(10) -0.0030(10) 0.0095(10)
C4 0.0361(13) 0.0425(14) 0.0564(16) -0.0135(11) 0.0102(11) -0.0001(10)
C9 0.0381(14) 0.0631(17) 0.0497(15) -0.0027(12) -0.0071(11) 0.0156(12)
C3 0.0473(15) 0.0598(16) 0.0464(14) -0.0226(12) 0.0104(12) -0.0060(12)
C2 0.0473(15) 0.0608(17) 0.0355(12) -0.0125(11) 0.0001(11) -0.0094(12)
O3 0.0410(10) 0.0618(12) 0.0524(11) 0.0062(9) 0.0182(8) -0.0033(9)
O1 0.0807(15) 0.0398(10) 0.0453(10) 0.0060(8) 0.0052(9) -0.0199(9)
C16 0.0657(18) 0.0516(15) 0.0412(14) 0.0147(11) 0.0021(12) -0.0095(13)
C14 0.0526(16) 0.0402(14) 0.0673(18) 0.0009(12) -0.0207(13) -0.0145(12)

loop_
_atom_type_symbol
_atom_type_description
_atom_type_scat_dispersion_real
_atom_type_scat_dispersion_imag
_atom_type_scat_source
C C 0.0033 0.0016 'International Tables Vol C Tables 4.2.6.8 and 6.1.1.4'
H H 0.0000 0.0000 'International Tables Vol C Tables 4.2.6.8 and 6.1.1.4'
O O 0.0106 0.0060 'International Tables Vol C Tables 4.2.6.8 and 6.1.1.4'
S S 0.1246 0.1234 'International Tables Vol C Tables 4.2.6.8 and 6.1.1.4'

loop_
_geom_angle_atom_site_label_1
_geom_angle_atom_site_label_2
_geom_angle_atom_site_label_3
_geom_angle
C1 S1 C9 101.90(12)
C15 O4 C16 116.2(2)
C12 C7 C6 127.30(19)
C12 C7 C8 111.49(19)
C6 C7 C8 121.07(19)
C13 O2 C14 115.42(19)
C6 C1 C2 119.3(2)
C6 C1 S1 124.66(18)
C2 C1 S1 116.1(2)
C5 C6 C1 118.2(2)
C5 C6 C7 120.72(19)
C1 C6 C7 121.1(2)
C7 C12 C11 112.45(18)
C4 C5 C6 121.9(2)
O3 C15 O4 124.0(2)
O3 C15 C11 124.0(2)
O4 C15 C11 111.98(18)
C12 C11 C15 113.46(18)
C12 C11 C13 108.84(17)
C15 C11 C13 109.95(18)
C12 C11 C10 102.27(17)
C15 C11 C10 111.87(18)
C13 C11 C10 110.19(18)
O1 C13 O2 124.1(2)
O1 C13 C11 123.1(2)
O2 C13 C11 112.80(18)
C8 C10 C11 106.21(18)
C9 C8 C7 112.7(2)
C9 C8 C10 115.6(2)
C7 C8 C10 102.62(19)
C5 C4 C3 119.1(2)
C8 C9 S1 113.0(2)
C2 C3 C4 120.5(2)
C3 C2 C1 121.0(2)

loop_
_geom_bond_atom_site_label_1
_geom_bond_atom_site_label_2
_geom_bond_distance
S1 C1 1.753(3)
S1 C9 1.783(3)
O4 C15 1.326(3)
O4 C16 1.444(3)
C7 C12 1.321(3)
C7 C6 1.465(3)
C7 C8 1.517(3)
O2 C13 1.323(3)
O2 C14 1.450(3)
C1 C6 1.398(3)
C1 C2 1.405(3)
C6 C5 1.398(3)
C12 C11 1.507(3)
C5 C4 1.378(3)
C15 O3 1.191(3)
C15 C11 1.522(3)
C11 C13 1.526(3)
C11 C10 1.546(3)
C13 O1 1.195(3)
C10 C8 1.521(4)
C8 C9 1.484(4)
C4 C3 1.382(4)
C3 C2 1.363(4)
